data_1500022
loop_
_publ_author_name
'Maria Lalia-Kantouri'
'Christos D. Papadopoulos'
'Antonios G. Hatzidimitriou'
'Miguel Quir\'os'

_publ_contact_author_address
;
     Departamento de Qu\'imica Inorg\'anica
     Facultad de Ciencias
     Universidad de Granada
     18071 Granada
     SPAIN
;
_publ_contact_author_email mquiros@ugr.es
_publ_contact_author_fax 34-58-248526
_publ_contact_author_name 'Miguel Quir\'os'
_publ_contact_author_phone 34-58-240441
_publ_section_title
;
 Synthesis and characterization of new Co(III) mixed-ligand complexes,
 containing 2-hydroxy-aryloximes and \a-diimines. Crystal and molecular
 strucutre of [Co(saox)(bipy)~2~]Br
;
_journal_name_full Polyhedron
_journal_page_first 1292
_journal_page_last 1302
_journal_paper_doi 10.1016/j.poly.2006.10.047
_journal_volume 26
_journal_year 2007
_chemical_formula_sum 'C28.81 H26.43 Br Co N5.33 O3.9'
_chemical_formula_weight 648.87
_space_group_IT_number 62
_symmetry_cell_setting orthorhombic
_symmetry_Int_Tables_number 62
_symmetry_space_group_name_Hall '-P 2ac 2n'
_symmetry_space_group_name_H-M 'P n m a'
_atom_sites_solution_hydrogens geom
_atom_sites_solution_primary direct
_audit_creation_date 06-07-06
_audit_creation_method CRYSTALS_ver_12.83
_cell_angle_alpha 90
_cell_angle_beta 90
_cell_angle_gamma 90
_cell_formula_units_Z 16
_cell_length_a 17.7483(10)
_cell_length_b 36.829(2)
_cell_length_c 17.3196(10)
_cell_measurement_reflns_used 6423
_cell_measurement_temperature 100(2)
_cell_measurement_theta_max 27.73
_cell_measurement_theta_min 2.33
_cell_volume 11320.9(11)
_computing_cell_refinement 'Bruker SMART (Bruker, 1999)'
_computing_data_collection 'Bruker SMART (Bruker, 1999)'
_computing_data_reduction 'Bruker SAINT (Bruker, 1999)'
_computing_molecular_graphics 'CAMERON (Watkin et al., 1996)'
_computing_publication_material 'CRYSTALS (Betteridge et al., 2003)'
_computing_structure_refinement 'CRYSTALS (Betteridge et al., 2003)'
_computing_structure_solution 'SHELXS-97 (Sheldrick, 1990)'
_diffrn_ambient_temperature 100(2)
_diffrn_detector_area_resol_mean 8.26
_diffrn_measured_fraction_theta_full 0.997
_diffrn_measured_fraction_theta_max 0.941
_diffrn_measurement_device_type 'Bruker SMART APEX CCD system'
_diffrn_measurement_method '\f and \w scans'
_diffrn_radiation_monochromator graphite
_diffrn_radiation_type MoK\a
_diffrn_radiation_wavelength 0.71073
_diffrn_reflns_av_R_equivalents 0.0542
_diffrn_reflns_av_sigmaI/netI 0.0467
_diffrn_reflns_limit_h_max 23
_diffrn_reflns_limit_h_min -18
_diffrn_reflns_limit_k_max 48
_diffrn_reflns_limit_k_min -49
_diffrn_reflns_limit_l_max 23
_diffrn_reflns_limit_l_min -20
_diffrn_reflns_number 69254
_diffrn_reflns_theta_full 26.919
_diffrn_reflns_theta_max 28.336
_diffrn_reflns_theta_min 1.106
_diffrn_source 'fine-focus sealed tube'
_diffrn_standards_decay_% 0.07
_diffrn_standards_number 767
_exptl_absorpt_coefficient_mu 2.062
_exptl_absorpt_correction_T_max 0.8522
_exptl_absorpt_correction_T_min 0.4232
_exptl_absorpt_correction_type multi-scan
_exptl_absorpt_process_details 'Bruker SADABS (Bruker, 1999)'
_exptl_crystal_colour black
_exptl_crystal_density_diffrn 1.522
_exptl_crystal_description laminae
_exptl_crystal_F_000 5277.647
_exptl_crystal_size_max 0.59
_exptl_crystal_size_mid 0.37
_exptl_crystal_size_min 0.08
_refine_diff_density_max 1.80
_refine_diff_density_min -1.59
_refine_ls_extinction_method None
_refine_ls_goodness_of_fit_ref 1.0498
_refine_ls_hydrogen_treatment constr
_refine_ls_matrix_type full
_refine_ls_number_parameters 745
_refine_ls_number_reflns 8040
_refine_ls_number_restraints 23
_refine_ls_R_factor_all 0.0406
_refine_ls_R_factor_gt 0.0306
_refine_ls_shift/su_max 0.000604
_refine_ls_structure_factor_coef Fsqd
_refine_ls_weighting_details
;
 Method, part 1, Chebychev polynomial, (Watkin, 1994, Prince, 1982) 
 [weight] = 1.0/[A~0~*T~0~(x)+A~1~*T~1~(x) ... +A~n-1~]*T~n-1~(x)] 
 where A~i~ are the Chebychev coefficients listed below and x= Fcalc/Fmax 
 Method = Robust Weighting (Prince, 1982) 
 W = [weight] * [1-(deltaF/6*sigmaF)^2^]^2^ 
 A~i~ are: 
 9.68 13.3 4.23 
;
_refine_ls_weighting_scheme calc
_refine_ls_wR_factor_all 0.0870
_refine_ls_wR_factor_gt 0.0728
_refine_ls_wR_factor_ref 0.0728
_reflns_limit_h_max 23
_reflns_limit_h_min 0
_reflns_limit_k_max 49
_reflns_limit_k_min 0
_reflns_limit_l_max 23
_reflns_limit_l_min 0
_reflns_number_gt 8040
_reflns_number_total 13502
_reflns_threshold_expression I>2.0\s(I)
_cod_data_source_file teloxime4.cif
_cod_data_source_block CRYSTALS_cif
_cod_original_formula_sum 'C28.81 H26.43 Br Co N5.33 O3.90'
_cod_database_code 1500022

loop_
_symmetry_equiv_pos_as_xyz
x,y,z
-x,-y,-z
-x+1/2,y+1/2,z+1/2
x+1/2,-y+1/2,-z+1/2
x,-y+1/2,z
-x,y+1/2,-z
-x+1/2,-y,z+1/2
x+1/2,y,-z+1/2

loop_
_atom_site_label
_atom_site_type_symbol
_atom_site_fract_x
_atom_site_fract_y
_atom_site_fract_z
_atom_site_U_iso_or_equiv
_atom_site_occupancy
_atom_site_adp_type
_atom_site_refinement_flags_posn
_atom_site_refinement_flags_adp
Co1 Co 0.51571(2) 0.110773(10) 0.80532(2) 0.0136 1.0000 Uani . .
Co2 Co 0.50918(2) 0.109170(11) 0.30951(2) 0.0157 1.0000 Uani . .
Br3 Br 0.212885(19) 0.000897(10) 0.26884(2) 0.0284 1.0000 Uani . .
Br4 Br 0.23868(5) 0.2500 0.42250(5) 0.0390 0.7000 Uani S T
Br5 Br 0.17574(5) 0.2500 0.71807(6) 0.0384 0.6000 Uani S T
Br6 Br 0.26706(13) 0.10555(6) 0.50442(12) 0.0440(5) 0.2000 Uiso . .
Br7 Br 0.36505(11) 0.2500 0.29057(11) 0.0404(4) 0.3000 Uiso S .
O8 O 0.61576(15) 0.06826(7) 0.89848(13) 0.0379 1.0000 Uani . .
O9 O 0.56183(11) 0.14191(5) 0.73290(11) 0.0174 1.0000 Uani . .
O10 O 0.42586(12) 0.05683(6) 0.38628(12) 0.0214 1.0000 Uani . .
O11 O 0.46112(12) 0.14076(6) 0.24088(12) 0.0205 1.0000 Uani . .
O12 O 0.29328(13) 0.02992(7) 0.43770(13) 0.0301 1.0000 Uani . .
O13 O 0.36819(14) 0.00338(6) 0.16152(14) 0.0289 1.0000 Uani . .
O14 O 0.2969(2) 0.250000(6) 0.5843(2) 0.0478 1.0000 Uani S T
O15 O 0.5217(5) 0.250000(7) 0.2286(5) 0.060(2) 0.6000 Uiso S .
O16 O 0.02313(13) 0.28831(6) 0.75688(13) 0.0275 1.0000 Uani . .
N17 N 0.60612(13) 0.08486(7) 0.82779(13) 0.0163 1.0000 Uani . .
N18 N 0.45906(13) 0.08603(7) 0.88496(13) 0.0143 1.0000 Uani . .
N19 N 0.54351(14) 0.14274(7) 0.88919(14) 0.0182 1.0000 Uani . .
N20 N 0.48665(13) 0.07735(6) 0.72403(13) 0.0150 1.0000 Uani . .
N21 N 0.42283(13) 0.13615(7) 0.77381(14) 0.0174 1.0000 Uani . .
N22 N 0.42291(13) 0.07923(7) 0.32693(13) 0.0158 1.0000 Uani . .
N23 N 0.56752(13) 0.08370(7) 0.38702(14) 0.0168 1.0000 Uani . .
N24 N 0.47723(14) 0.13768(7) 0.39664(14) 0.0191 1.0000 Uani . .
N25 N 0.54299(14) 0.08092(7) 0.22242(14) 0.0186 1.0000 Uani . .
N26 N 0.59809(14) 0.13904(8) 0.28475(15) 0.0237 1.0000 Uani . .
N27 N 0.3347(5) 0.2500 0.9201(5) 0.053(2) 0.6660 Uiso S .
N28 N 0.1898(5) 0.2500 1.0720(5) 0.057(2) 0.6660 Uiso S .
C29 C 0.67289(16) 0.10625(8) 0.71371(15) 0.0147 1.0000 Uani . .
C30 C 0.66489(16) 0.08459(8) 0.78310(16) 0.0153 1.0000 Uani . .
C31 C 0.62457(16) 0.13526(8) 0.69511(16) 0.0161 1.0000 Uani . .
C32 C 0.64488(17) 0.15830(8) 0.63487(17) 0.0189 1.0000 Uani . .
C33 C 0.70826(18) 0.15177(8) 0.59010(17) 0.0202 1.0000 Uani . .
C34 C 0.75396(17) 0.12198(9) 0.60505(17) 0.0211 1.0000 Uani . .
C35 C 0.73724(16) 0.09954(8) 0.66723(17) 0.0172 1.0000 Uani . .
C36 C 0.41211(16) 0.05794(8) 0.87606(17) 0.0179 1.0000 Uani . .
C37 C 0.37263(17) 0.04282(8) 0.93705(17) 0.0194 1.0000 Uani . .
C38 C 0.38264(18) 0.05712(9) 1.01069(17) 0.0211 1.0000 Uani . .
C39 C 0.43024(17) 0.08651(8) 1.01980(17) 0.0193 1.0000 Uani . .
C40 C 0.46758(15) 0.10082(8) 0.95727(16) 0.0149 1.0000 Uani . .
C41 C 0.51770(16) 0.13186(8) 0.95980(16) 0.0174 1.0000 Uani . .
C42 C 0.53874(18) 0.15021(9) 1.02605(18) 0.0221 1.0000 Uani . .
C43 C 0.5882(2) 0.17891(10) 1.0212(2) 0.0301 1.0000 Uani . .
C44 C 0.6150(2) 0.18897(10) 0.9491(2) 0.0323 1.0000 Uani . .
C45 C 0.59166(18) 0.17030(9) 0.88402(19) 0.0243 1.0000 Uani . .
C46 C 0.51928(17) 0.04569(8) 0.70560(16) 0.0170 1.0000 Uani . .
C47 C 0.49798(18) 0.02512(9) 0.64244(17) 0.0208 1.0000 Uani . .
C48 C 0.44016(19) 0.03835(8) 0.59610(18) 0.0227 1.0000 Uani . .
C49 C 0.40361(17) 0.06972(8) 0.61642(17) 0.0191 1.0000 Uani . .
C50 C 0.42683(16) 0.08888(8) 0.68085(17) 0.0175 1.0000 Uani . .
C51 C 0.39057(16) 0.12201(8) 0.70941(17) 0.0169 1.0000 Uani . .
C52 C 0.32816(17) 0.13849(9) 0.67662(17) 0.0221 1.0000 Uani . .
C53 C 0.29847(18) 0.16884(9) 0.70824(19) 0.0241 1.0000 Uani . .
C54 C 0.33152(19) 0.18341(9) 0.7734(2) 0.0272 1.0000 Uani . .
C55 C 0.39342(17) 0.16610(9) 0.80550(19) 0.0216 1.0000 Uani . .
C56 C 0.35122(16) 0.10376(8) 0.21753(16) 0.0150 1.0000 Uani . .
C57 C 0.36305(16) 0.07950(8) 0.28246(16) 0.0162 1.0000 Uani . .
C58 C 0.39845(16) 0.13354(9) 0.20159(16) 0.0175 1.0000 Uani . .
C59 C 0.37784(18) 0.15726(8) 0.14139(16) 0.0187 1.0000 Uani . .
C60 C 0.31490(18) 0.15075(8) 0.09674(17) 0.0201 1.0000 Uani . .
C61 C 0.27022(18) 0.12050(8) 0.11029(17) 0.0211 1.0000 Uani . .
C62 C 0.28756(18) 0.09774(8) 0.17074(17) 0.0204 1.0000 Uani . .
C63 C 0.61467(17) 0.05607(8) 0.37431(17) 0.0191 1.0000 Uani . .
C64 C 0.65565(17) 0.03946(8) 0.43378(18) 0.0200 1.0000 Uani . .
C65 C 0.64675(18) 0.05246(9) 0.50783(18) 0.0234 1.0000 Uani . .
C66 C 0.59728(18) 0.08140(9) 0.52006(18) 0.0224 1.0000 Uani . .
C67 C 0.55891(17) 0.09648(8) 0.45915(17) 0.0176 1.0000 Uani . .
C68 C 0.50583(17) 0.12646(8) 0.46495(17) 0.0184 1.0000 Uani . .
C69 C 0.48686(18) 0.14476(8) 0.53286(18) 0.0221 1.0000 Uani . .
C70 C 0.4349(2) 0.17305(10) 0.5302(2) 0.0293 1.0000 Uani . .
C71 C 0.4057(2) 0.18313(10) 0.4602(2) 0.0322 1.0000 Uani . .
C72 C 0.42750(19) 0.16487(9) 0.3935(2) 0.0282 1.0000 Uani . .
C73 C 0.51180(17) 0.04994(9) 0.19586(17) 0.0210 1.0000 Uani . .
C74 C 0.5345(2) 0.03398(10) 0.12692(18) 0.0296 1.0000 Uani . .
C75 C 0.5925(2) 0.04974(11) 0.0854(2) 0.0336 1.0000 Uani . .
C76 C 0.6267(2) 0.08124(11) 0.1145(2) 0.0346 1.0000 Uani . .
C77 C 0.60156(17) 0.09631(10) 0.18275(19) 0.0258 1.0000 Uani . .
C78 C 0.63321(18) 0.12850(11) 0.2183(2) 0.0317 1.0000 Uani . .
C79 C 0.6938(2) 0.14839(12) 0.1883(2) 0.0426 1.0000 Uani . .
C80 C 0.7191(2) 0.17800(12) 0.2260(3) 0.0493 1.0000 Uani . .
C81 C 0.6841(2) 0.18837(12) 0.2939(3) 0.0482 1.0000 Uani . .
C82 C 0.6233(2) 0.16862(10) 0.3225(2) 0.0352 1.0000 Uani . .
C83 C 0.4097(6) 0.250000(7) 0.9145(6) 0.051(2) 0.6660 Uiso S .
C84 C 0.4567(7) 0.250000(7) 0.9776(6) 0.059(3) 0.6660 Uiso S .
C85 C 0.4247(6) 0.250000(7) 1.0496(6) 0.051(2) 0.6660 Uiso S .
C86 C 0.3488(6) 0.250000(7) 1.0565(6) 0.053(2) 0.6660 Uiso S .
C87 C 0.3031(6) 0.2500 0.9924(7) 0.059(3) 0.6660 Uiso S .
C88 C 0.2235(6) 0.2500 0.9993(7) 0.061(3) 0.6660 Uiso S .
C89 C 0.1764(6) 0.250000(7) 0.9368(7) 0.060(3) 0.6660 Uiso S .
C90 C 0.0990(6) 0.250000(7) 0.9440(6) 0.056(3) 0.6660 Uiso S .
C91 C 0.0679(6) 0.250000(7) 1.0159(6) 0.057(3) 0.6660 Uiso S .
C92 C 0.1141(7) 0.250000(7) 1.0790(7) 0.060(3) 0.6660 Uiso S .
C93 C 0.5880(6) 0.250000(7) 0.1988(6) 0.049(3) 0.6000 Uiso S .
H94 H 0.7050 0.0688 0.7967 0.0700 1.0000 Uiso R .
H95 H 0.6146 0.1789 0.6238 0.0700 1.0000 Uiso R .
H96 H 0.7208 0.1678 0.5491 0.0700 1.0000 Uiso R .
H97 H 0.7959 0.1168 0.5728 0.0700 1.0000 Uiso R .
H98 H 0.7695 0.0797 0.6786 0.0700 1.0000 Uiso R .
H99 H 0.4055 0.0481 0.8258 0.0700 1.0000 Uiso R .
H100 H 0.3391 0.0231 0.9288 0.0700 1.0000 Uiso R .
H101 H 0.3575 0.0467 1.0538 0.0700 1.0000 Uiso R .
H102 H 0.4373 0.0968 1.0696 0.0700 1.0000 Uiso R .
H103 H 0.5188 0.1431 1.0747 0.0700 1.0000 Uiso R .
H104 H 0.6042 0.1914 1.0662 0.0700 1.0000 Uiso R .
H105 H 0.6494 0.2086 0.9441 0.0700 1.0000 Uiso R .
H106 H 0.6091 0.1777 0.8346 0.0700 1.0000 Uiso R .
H107 H 0.5586 0.0368 0.7377 0.0700 1.0000 Uiso R .
H108 H 0.5223 0.0028 0.6309 0.0700 1.0000 Uiso R .
H109 H 0.4266 0.0256 0.5505 0.0700 1.0000 Uiso R .
H110 H 0.3623 0.0783 0.5866 0.0700 1.0000 Uiso R .
H111 H 0.3060 0.1281 0.6318 0.0700 1.0000 Uiso R .
H112 H 0.2558 0.1803 0.6857 0.0700 1.0000 Uiso R .
H113 H 0.3125 0.2050 0.7963 0.0700 1.0000 Uiso R .
H114 H 0.4157 0.1754 0.8513 0.0700 1.0000 Uiso R .
H115 H 0.3242 0.0626 0.2939 0.0700 1.0000 Uiso R .
H116 H 0.4074 0.1783 0.1316 0.0700 1.0000 Uiso R .
H117 H 0.3020 0.1670 0.0563 0.0700 1.0000 Uiso R .
H118 H 0.2278 0.1157 0.0785 0.0700 1.0000 Uiso R .
H119 H 0.2568 0.0771 0.1804 0.0700 1.0000 Uiso R .
H120 H 0.6213 0.0473 0.3232 0.0700 1.0000 Uiso R .
H121 H 0.6889 0.0198 0.4235 0.0700 1.0000 Uiso R .
H122 H 0.5906 0.0907 0.5708 0.0700 1.0000 Uiso R .
H123 H 0.5085 0.1376 0.5806 0.0700 1.0000 Uiso R .
H124 H 0.4208 0.1853 0.5763 0.0700 1.0000 Uiso R .
H125 H 0.3705 0.2025 0.4571 0.0700 1.0000 Uiso R .
H126 H 0.4069 0.1718 0.3451 0.0700 1.0000 Uiso R .
H127 H 0.4724 0.0388 0.2246 0.0700 1.0000 Uiso R .
H128 H 0.5109 0.0124 0.1088 0.0700 1.0000 Uiso R .
H129 H 0.6081 0.0396 0.0376 0.0700 1.0000 Uiso R .
H130 H 0.6673 0.0921 0.0873 0.0700 1.0000 Uiso R .
H131 H 0.7176 0.1407 0.1420 0.0700 1.0000 Uiso R .
H132 H 0.7605 0.1916 0.2065 0.0700 1.0000 Uiso R .
H133 H 0.7005 0.2095 0.3204 0.0700 1.0000 Uiso R .
H134 H 0.5996 0.1758 0.3693 0.0700 1.0000 Uiso R .
H135 H 0.2530 0.0168 0.4196 0.0700 1.0000 Uiso R .
H136 H 0.3233 0.0357 0.4042 0.0700 1.0000 Uiso R .
H137 H 0.3653 0.0043 0.2116 0.0700 1.0000 Uiso R .
H138 H 0.3214 0.0026 0.1437 0.0700 1.0000 Uiso R .
H139 H 0.2648 0.2500 0.6236 0.0700 1.0000 Uiso RS .
H140 H 0.2732 0.2500 0.5413 0.0700 1.0000 Uiso RS .
H141 H 0.4855 0.2500 0.1872 0.0700 0.6000 Uiso RS .
H142 H 0.0727 0.2817 0.7750 0.0700 1.0000 Uiso R .
H143 H 0.6719 0.0424 0.5476 0.0700 1.0000 Uiso R .
H144 H 0.0201 0.3151 0.7595 0.0700 1.0000 Uiso R .
H145 H 0.6293 0.2500 0.2398 0.0700 0.6000 Uiso RS .
H146 H 0.5972 0.2722 0.1650 0.0700 0.3000 Uiso R .
H147 H 0.5972 0.2278 0.1650 0.0700 0.3000 Uiso R .
H148 H 0.4338 0.2500 0.8584 0.0700 0.6660 Uiso RS .
H149 H 0.4582 0.2500 1.0967 0.0700 0.6660 Uiso RS .
H150 H 0.3248 0.2500 1.1106 0.0700 0.6660 Uiso RS .
H152 H 0.0664 0.2500 0.8969 0.0700 0.6660 Uiso RS .
H153 H 0.0097 0.2500 1.0221 0.0700 0.6660 Uiso RS .
H154 H 0.0901 0.2500 1.1348 0.0700 0.6660 Uiso RS .
H155 H 0.5127 0.2500 0.9712 0.0700 0.6660 Uiso RS .
H151 H 0.1989 0.2500 0.8839 0.0700 0.6660 Uiso RS .

loop_
_atom_site_aniso_label
_atom_site_aniso_U_11
_atom_site_aniso_U_22
_atom_site_aniso_U_33
_atom_site_aniso_U_23
_atom_site_aniso_U_13
_atom_site_aniso_U_12
Co1 0.01101(18) 0.01769(19) 0.01214(17) 0.00024(15) 0.00038(15) 0.00074(15)
Co2 0.01349(19) 0.0193(2) 0.01435(18) 0.00243(16) -0.00139(15) -0.00145(16)
Br3 0.02654(16) 0.02634(16) 0.03235(17) 0.00415(14) 0.00620(15) 0.00035(14)
Br4 0.0446(5) 0.0318(4) 0.0406(4) 0.0000 0.0010(4) 0.0000
Br5 0.0382(5) 0.0287(4) 0.0483(5) 0.0000 -0.0076(4) 0.0000
O8 0.0505(17) 0.0397(15) 0.0235(13) 0.0182(11) 0.0194(12) 0.0206(13)
O9 0.0145(10) 0.0200(10) 0.0177(10) 0.0058(8) 0.0050(8) 0.0028(8)
O10 0.0188(11) 0.0282(12) 0.0172(10) 0.0080(9) -0.0001(9) -0.0030(9)
O11 0.0179(10) 0.0248(11) 0.0189(10) 0.0046(9) -0.0064(9) -0.0025(9)
O12 0.0259(12) 0.0379(14) 0.0265(12) 0.0052(11) 0.0066(10) 0.0014(11)
O13 0.0341(13) 0.0229(12) 0.0296(12) 0.0023(10) 0.0079(10) -0.0034(10)
O14 0.060(3) 0.041(2) 0.042(2) 0.0000 0.029(2) 0.0000
O16 0.0279(13) 0.0254(12) 0.0294(12) -0.0009(10) 0.0001(10) 0.0007(10)
N17 0.0115(12) 0.0249(13) 0.0125(11) 0.0004(10) -0.0034(9) 0.0049(10)
N18 0.0093(11) 0.0222(13) 0.0115(11) 0.0000(10) -0.0017(9) 0.0035(10)
N19 0.0155(12) 0.0191(13) 0.0202(12) -0.0009(10) 0.0014(10) 0.0016(10)
N20 0.0131(11) 0.0187(12) 0.0133(11) 0.0041(9) 0.0022(10) -0.0002(10)
N21 0.0107(12) 0.0269(14) 0.0145(12) 0.0016(10) 0.0024(10) -0.0014(10)
N22 0.0135(12) 0.0204(13) 0.0134(11) 0.0032(10) -0.0014(9) 0.0007(10)
N23 0.0098(11) 0.0218(13) 0.0187(12) 0.0036(10) 0.0012(10) -0.0027(10)
N24 0.0193(14) 0.0229(13) 0.0152(12) 0.0018(10) -0.0031(10) -0.0005(10)
N25 0.0124(12) 0.0292(14) 0.0143(12) 0.0048(10) 0.0016(10) 0.0021(10)
N26 0.0168(13) 0.0333(16) 0.0209(13) 0.0114(12) -0.0097(11) -0.0059(11)
C29 0.0123(14) 0.0220(15) 0.0098(12) -0.0005(11) -0.0003(10) -0.0009(11)
C30 0.0123(13) 0.0201(15) 0.0134(13) -0.0017(11) 0.0001(11) 0.0012(11)
C31 0.0153(14) 0.0233(15) 0.0095(12) -0.0033(11) -0.0014(11) -0.0035(11)
C32 0.0193(15) 0.0193(15) 0.0180(14) -0.0022(12) -0.0019(12) -0.0014(12)
C33 0.0225(15) 0.0206(15) 0.0175(14) 0.0006(12) 0.0037(12) -0.0047(13)
C34 0.0168(15) 0.0290(17) 0.0174(14) -0.0015(13) 0.0029(12) -0.0010(12)
C35 0.0110(13) 0.0235(15) 0.0172(14) -0.0037(12) 0.0005(11) 0.0003(11)
C36 0.0127(14) 0.0270(16) 0.0141(14) 0.0008(12) -0.0012(11) 0.0036(12)
C37 0.0192(15) 0.0178(15) 0.0213(15) 0.0044(12) 0.0010(12) 0.0054(12)
C38 0.0212(16) 0.0271(17) 0.0148(14) 0.0010(12) 0.0047(12) 0.0022(13)
C39 0.0201(15) 0.0254(16) 0.0124(13) -0.0014(12) -0.0007(12) 0.0053(12)
C40 0.0100(13) 0.0241(15) 0.0107(13) -0.0005(11) -0.0033(10) 0.0057(11)
C41 0.0126(14) 0.0254(15) 0.0141(13) -0.0022(12) -0.0005(11) 0.0039(12)
C42 0.0232(16) 0.0245(16) 0.0187(15) -0.0037(13) 0.0014(13) 0.0014(13)
C43 0.0325(19) 0.0317(19) 0.0262(17) -0.0094(15) -0.0026(15) -0.0024(15)
C44 0.034(2) 0.0335(19) 0.0298(18) -0.0065(15) -0.0031(16) -0.0131(16)
C45 0.0204(16) 0.0285(17) 0.0239(16) -0.0024(14) 0.0044(13) -0.0053(13)
C46 0.0155(15) 0.0212(15) 0.0141(13) 0.0029(11) 0.0013(11) 0.0013(12)
C47 0.0210(16) 0.0249(16) 0.0165(14) 0.0008(12) 0.0021(12) -0.0025(12)
C48 0.0321(17) 0.0186(15) 0.0175(14) 0.0013(12) -0.0010(13) -0.0040(13)
C49 0.0191(15) 0.0230(16) 0.0153(13) 0.0039(12) -0.0025(12) -0.0048(12)
C50 0.0146(14) 0.0221(15) 0.0158(14) 0.0051(12) 0.0001(11) -0.0015(12)
C51 0.0116(14) 0.0195(15) 0.0195(14) 0.0029(11) 0.0012(11) -0.0009(11)
C52 0.0151(15) 0.0326(18) 0.0188(15) 0.0077(13) -0.0014(12) -0.0002(13)
C53 0.0159(15) 0.0245(16) 0.0318(17) 0.0115(13) 0.0046(13) 0.0034(12)
C54 0.0210(16) 0.0287(18) 0.0318(18) 0.0058(14) 0.0032(14) 0.0094(13)
C55 0.0147(15) 0.0244(16) 0.0256(15) -0.0009(13) 0.0035(13) 0.0025(12)
C56 0.0143(14) 0.0165(14) 0.0140(13) -0.0038(11) -0.0011(11) 0.0024(11)
C57 0.0125(13) 0.0195(15) 0.0168(14) 0.0002(11) -0.0001(11) -0.0010(11)
C58 0.0115(14) 0.0271(16) 0.0138(13) 0.0010(12) -0.0012(11) 0.0010(12)
C59 0.0223(16) 0.0182(15) 0.0156(14) 0.0003(11) 0.0015(12) -0.0001(12)
C60 0.0246(16) 0.0204(15) 0.0152(14) -0.0007(12) -0.0033(12) 0.0040(13)
C61 0.0244(16) 0.0209(15) 0.0180(14) -0.0019(12) -0.0063(13) 0.0016(12)
C62 0.0242(16) 0.0210(15) 0.0159(14) -0.0020(12) -0.0008(12) 0.0028(13)
C63 0.0192(15) 0.0212(15) 0.0170(14) 0.0016(12) -0.0034(12) -0.0044(12)
C64 0.0179(15) 0.0160(14) 0.0260(16) 0.0040(12) -0.0047(13) -0.0029(12)
C65 0.0203(17) 0.0256(17) 0.0244(16) 0.0074(13) -0.0095(13) -0.0053(13)
C66 0.0235(17) 0.0266(17) 0.0171(15) 0.0029(12) -0.0019(13) -0.0047(13)
C67 0.0152(14) 0.0193(15) 0.0182(14) 0.0005(11) 0.0004(12) -0.0059(12)
C68 0.0182(15) 0.0202(15) 0.0167(14) 0.0017(11) -0.0044(12) -0.0045(12)
C69 0.0220(16) 0.0218(15) 0.0224(15) -0.0001(12) 0.0036(13) -0.0010(13)
C70 0.0336(19) 0.0281(18) 0.0263(17) -0.0072(14) 0.0056(15) 0.0031(15)
C71 0.0330(19) 0.037(2) 0.0267(18) -0.0051(15) 0.0006(15) 0.0121(16)
C72 0.0248(18) 0.0299(18) 0.0299(18) -0.0029(14) -0.0018(14) 0.0060(14)
C73 0.0170(15) 0.0287(16) 0.0173(14) 0.0023(13) 0.0011(12) 0.0034(13)
C74 0.0315(19) 0.042(2) 0.0153(15) 0.0039(14) -0.0014(13) 0.0172(16)
C75 0.035(2) 0.048(2) 0.0181(15) 0.0072(15) 0.0066(15) 0.0183(17)
C76 0.0232(18) 0.055(2) 0.0261(17) 0.0182(17) 0.0112(14) 0.0193(17)
C77 0.0130(15) 0.042(2) 0.0221(16) 0.0152(15) 0.0045(13) 0.0076(14)
C78 0.0147(16) 0.049(2) 0.0319(18) 0.0244(17) -0.0056(14) -0.0045(15)
C79 0.0248(19) 0.059(3) 0.044(2) 0.033(2) 0.0002(17) -0.0103(18)
C80 0.027(2) 0.055(3) 0.066(3) 0.037(2) -0.012(2) -0.0210(19)
C81 0.039(2) 0.045(2) 0.060(3) 0.030(2) -0.027(2) -0.021(2)
C82 0.036(2) 0.0271(19) 0.042(2) 0.0168(16) -0.0222(17) -0.0160(16)

loop_
_atom_type_symbol
_atom_type_scat_dispersion_real
_atom_type_scat_dispersion_imag
_atom_type_scat_Cromer_Mann_a1
_atom_type_scat_Cromer_Mann_b1
_atom_type_scat_Cromer_Mann_a2
_atom_type_scat_Cromer_Mann_b2
_atom_type_scat_Cromer_Mann_a3
_atom_type_scat_Cromer_Mann_b3
_atom_type_scat_Cromer_Mann_a4
_atom_type_scat_Cromer_Mann_b4
_atom_type_scat_Cromer_Mann_c
_atom_type_scat_source
C 0.0033 0.0016 2.3100 20.8439 1.0200 10.2075 1.5886 0.5687 0.8650 51.6512 0.2156 'International Tables Vol C 4.2.6.8 and 6.1.1.4'
H 0.0000 0.0000 0.4930 10.5109 0.3229 26.1257 0.1402 3.1424 0.0408 57.7998 0.0030 'International Tables Vol C 4.2.6.8 and 6.1.1.4'
N 0.0061 0.0033 12.2126 0.0057 3.1322 9.8933 2.0125 28.9975 1.1663 0.5826 -11.5290 'International Tables Vol C 4.2.6.8 and 6.1.1.4'
O 0.0106 0.0060 3.0485 13.2771 2.2868 5.7011 1.5463 0.3239 0.8670 32.9089 0.2508 'International Tables Vol C 4.2.6.8 and 6.1.1.4'
Co 0.3494 0.9721 12.2841 4.2791 7.3409 0.2784 4.0034 13.5359 2.3488 71.1692 1.0118 'International Tables Vol C 4.2.6.8 and 6.1.1.4'
Br -0.2901 2.4595 17.1789 2.1723 5.2358 16.5796 5.6377 0.2609 3.9851 41.4328 2.9557 'International Tables Vol C 4.2.6.8 and 6.1.1.4'

loop_
_geom_angle_atom_site_label_1
_geom_angle_site_symmetry_1
_geom_angle_atom_site_label_2
_geom_angle_atom_site_label_3
_geom_angle_site_symmetry_3
_geom_angle
_geom_angle_publ_flag
O9 . Co1 N17 . 94.29(10) yes
O9 . Co1 N18 . 170.33(9) yes
N17 . Co1 N18 . 93.21(10) yes
O9 . Co1 N19 . 91.06(10) yes
N17 . Co1 N19 . 86.38(10) yes
N18 . Co1 N19 . 83.33(10) yes
O9 . Co1 N20 . 91.06(9) yes
N17 . Co1 N20 . 93.10(10) yes
N18 . Co1 N20 . 94.61(10) yes
N19 . Co1 N20 . 177.84(10) yes
O9 . Co1 N21 . 83.72(9) yes
N17 . Co1 N21 . 175.55(10) yes
N18 . Co1 N21 . 89.21(10) yes
N19 . Co1 N21 . 97.62(11) yes
N20 . Co1 N21 . 82.97(10) yes
O11 . Co2 N22 . 95.39(10) yes
O11 . Co2 N23 . 170.32(10) yes
N22 . Co2 N23 . 92.26(10) yes
O11 . Co2 N24 . 91.41(10) yes
N22 . Co2 N24 . 87.42(11) yes
N23 . Co2 N24 . 83.00(10) yes
O11 . Co2 N25 . 88.88(10) yes
N22 . Co2 N25 . 93.53(11) yes
N23 . Co2 N25 . 96.57(10) yes
N24 . Co2 N25 . 178.98(11) yes
O11 . Co2 N26 . 83.09(10) yes
N22 . Co2 N26 . 176.41(11) yes
N23 . Co2 N26 . 89.60(10) yes
N24 . Co2 N26 . 95.86(11) yes
N25 . Co2 N26 . 83.21(12) yes
Co1 . O9 C31 . 125.82(19) yes
Co2 . O11 C58 . 125.61(19) yes
H135 . O12 H136 . 113.8 no
H137 . O13 H138 . 107.1 no
H139 . O14 H140 . 110.6 no
C93 . O15 H141 . 108.1 no
H142 . O16 H144 . 106.7 no
O8 . N17 Co1 . 120.49(18) yes
O8 . N17 C30 . 115.2(2) yes
Co1 . N17 C30 . 123.9(2) yes
Co1 . N18 C36 . 127.3(2) yes
Co1 . N18 C40 . 113.95(19) yes
C36 . N18 C40 . 118.7(2) yes
Co1 . N19 C41 . 114.1(2) yes
Co1 . N19 C45 . 125.3(2) yes
C41 . N19 C45 . 120.0(3) yes
Co1 . N20 C46 . 127.6(2) yes
Co1 . N20 C50 . 114.0(2) yes
C46 . N20 C50 . 118.4(3) yes
Co1 . N21 C51 . 113.5(2) yes
Co1 . N21 C55 . 127.1(2) yes
C51 . N21 C55 . 119.3(3) yes
O10 . N22 Co2 . 116.88(17) yes
O10 . N22 C57 . 119.6(2) yes
Co2 . N22 C57 . 123.5(2) yes
Co2 . N23 C63 . 126.1(2) yes
Co2 . N23 C67 . 114.4(2) yes
C63 . N23 C67 . 119.4(3) yes
Co2 . N24 C68 . 114.1(2) yes
Co2 . N24 C72 . 124.9(2) yes
C68 . N24 C72 . 120.8(3) yes
Co2 . N25 C73 . 126.5(2) yes
Co2 . N25 C77 . 113.9(2) yes
C73 . N25 C77 . 119.4(3) yes
Co2 . N26 C78 . 113.0(2) yes
Co2 . N26 C82 . 127.7(3) yes
C78 . N26 C82 . 119.2(3) yes
C83 . N27 C87 . 118.3(9) yes
C88 . N28 C92 . 120.5(10) yes
C30 . C29 C31 . 123.2(3) yes
C30 . C29 C35 . 117.0(3) yes
C31 . C29 C35 . 119.5(3) yes
C29 . C30 N17 . 124.7(3) yes
C29 . C30 H94 . 118.0 no
N17 . C30 H94 . 117.3 no
C29 . C31 O9 . 122.9(3) yes
C29 . C31 C32 . 118.5(3) yes
O9 . C31 C32 . 118.6(3) yes
C31 . C32 C33 . 121.5(3) yes
C31 . C32 H95 . 119.5 no
C33 . C32 H95 . 119.0 no
C32 . C33 C34 . 120.4(3) yes
C32 . C33 H96 . 120.0 no
C34 . C33 H96 . 119.5 no
C33 . C34 C35 . 119.3(3) yes
C33 . C34 H97 . 120.4 no
C35 . C34 H97 . 120.3 no
C29 . C35 C34 . 120.5(3) yes
C29 . C35 H98 . 120.1 no
C34 . C35 H98 . 119.3 no
N18 . C36 C37 . 122.6(3) yes
N18 . C36 H99 . 118.5 no
C37 . C36 H99 . 118.9 no
C36 . C37 C38 . 118.8(3) yes
C36 . C37 H100 . 120.6 no
C38 . C37 H100 . 120.5 no
C37 . C38 C39 . 118.6(3) yes
C37 . C38 H101 . 120.5 no
C39 . C38 H101 . 120.9 no
C38 . C39 C40 . 120.3(3) yes
C38 . C39 H102 . 119.7 no
C40 . C39 H102 . 119.9 no
C39 . C40 N18 . 120.9(3) yes
C39 . C40 C41 . 125.1(3) yes
N18 . C40 C41 . 114.1(2) yes
C40 . C41 N19 . 114.2(2) yes
C40 . C41 C42 . 125.2(3) yes
N19 . C41 C42 . 120.6(3) yes
C41 . C42 C43 . 119.8(3) yes
C41 . C42 H103 . 120.1 no
C43 . C42 H103 . 120.1 no
C42 . C43 C44 . 118.7(3) yes
C42 . C43 H104 . 120.9 no
C44 . C43 H104 . 120.4 no
C43 . C44 C45 . 119.8(3) yes
C43 . C44 H105 . 120.4 no
C45 . C44 H105 . 119.8 no
C44 . C45 N19 . 121.1(3) yes
C44 . C45 H106 . 119.6 no
N19 . C45 H106 . 119.2 no
N20 . C46 C47 . 123.1(3) yes
N20 . C46 H107 . 118.5 no
C47 . C46 H107 . 118.4 no
C46 . C47 C48 . 117.8(3) yes
C46 . C47 H108 . 121.1 no
C48 . C47 H108 . 121.1 no
C47 . C48 C49 . 119.7(3) yes
C47 . C48 H109 . 119.6 no
C49 . C48 H109 . 120.7 no
C48 . C49 C50 . 119.7(3) yes
C48 . C49 H110 . 120.4 no
C50 . C49 H110 . 119.8 no
C49 . C50 N20 . 121.0(3) yes
C49 . C50 C51 . 124.5(3) yes
N20 . C50 C51 . 114.5(3) yes
C50 . C51 N21 . 114.3(3) yes
C50 . C51 C52 . 125.3(3) yes
N21 . C51 C52 . 120.4(3) yes
C51 . C52 C53 . 120.5(3) yes
C51 . C52 H111 . 119.3 no
C53 . C52 H111 . 120.1 no
C52 . C53 C54 . 119.1(3) yes
C52 . C53 H112 . 120.8 no
C54 . C53 H112 . 120.1 no
C53 . C54 C55 . 119.1(3) yes
C53 . C54 H113 . 121.0 no
C55 . C54 H113 . 119.9 no
C54 . C55 N21 . 121.6(3) yes
C54 . C55 H114 . 119.9 no
N21 . C55 H114 . 118.6 no
C57 . C56 C58 . 123.0(3) yes
C57 . C56 C62 . 117.7(3) yes
C58 . C56 C62 . 119.2(3) yes
C56 . C57 N22 . 125.2(3) yes
C56 . C57 H115 . 117.4 no
N22 . C57 H115 . 117.4 no
C56 . C58 O11 . 123.6(3) yes
C56 . C58 C59 . 118.3(3) yes
O11 . C58 C59 . 118.1(3) yes
C58 . C59 C60 . 121.2(3) yes
C58 . C59 H116 . 119.6 no
C60 . C59 H116 . 119.3 no
C59 . C60 C61 . 120.5(3) yes
C59 . C60 H117 . 120.0 no
C61 . C60 H117 . 119.5 no
C60 . C61 C62 . 119.3(3) yes
C60 . C61 H118 . 120.4 no
C62 . C61 H118 . 120.3 no
C56 . C62 C61 . 121.4(3) yes
C56 . C62 H119 . 119.0 no
C61 . C62 H119 . 119.5 no
N23 . C63 C64 . 122.4(3) yes
N23 . C63 H120 . 119.4 no
C64 . C63 H120 . 118.2 no
C63 . C64 C65 . 118.2(3) yes
C63 . C64 H121 . 121.1 no
C65 . C64 H121 . 120.7 no
C64 . C65 C66 . 118.6(3) yes
C64 . C65 H143 . 120.8 no
C66 . C65 H143 . 120.6 no
C65 . C66 C67 . 120.3(3) yes
C65 . C66 H122 . 119.5 no
C67 . C66 H122 . 120.2 no
C66 . C67 N23 . 121.1(3) yes
C66 . C67 C68 . 125.1(3) yes
N23 . C67 C68 . 113.8(3) yes
C67 . C68 N24 . 114.5(3) yes
C67 . C68 C69 . 125.5(3) yes
N24 . C68 C69 . 119.9(3) yes
C68 . C69 C70 . 119.6(3) yes
C68 . C69 H123 . 120.1 no
C70 . C69 H123 . 120.3 no
C69 . C70 C71 . 118.8(3) yes
C69 . C70 H124 . 120.2 no
C71 . C70 H124 . 121.0 no
C70 . C71 C72 . 119.9(3) yes
C70 . C71 H125 . 120.1 no
C72 . C71 H125 . 119.9 no
C71 . C72 N24 . 120.8(3) yes
C71 . C72 H126 . 119.7 no
N24 . C72 H126 . 119.5 no
N25 . C73 C74 . 122.1(3) yes
N25 . C73 H127 . 119.2 no
C74 . C73 H127 . 118.7 no
C73 . C74 C75 . 119.0(4) yes
C73 . C74 H128 . 120.6 no
C75 . C74 H128 . 120.5 no
C74 . C75 C76 . 118.9(3) yes
C74 . C75 H129 . 120.4 no
C76 . C75 H129 . 120.7 no
C75 . C76 C77 . 120.0(3) yes
C75 . C76 H130 . 119.9 no
C77 . C76 H130 . 120.1 no
C76 . C77 N25 . 120.6(3) yes
C76 . C77 C78 . 124.6(3) yes
N25 . C77 C78 . 114.8(3) yes
C77 . C78 N26 . 114.4(3) yes
C77 . C78 C79 . 124.6(4) yes
N26 . C78 C79 . 120.9(4) yes
C78 . C79 C80 . 120.0(4) yes
C78 . C79 H131 . 120.0 no
C80 . C79 H131 . 120.0 no
C79 . C80 C81 . 119.0(4) yes
C79 . C80 H132 . 120.7 no
C81 . C80 H132 . 120.3 no
C80 . C81 C82 . 120.4(4) yes
C80 . C81 H133 . 120.0 no
C82 . C81 H133 . 119.6 no
C81 . C82 N26 . 120.5(4) yes
C81 . C82 H134 . 120.0 no
N26 . C82 H134 . 119.5 no
N27 . C83 C84 . 123.2(10) yes
N27 . C83 H148 . 117.9 no
C84 . C83 H148 . 118.9 no
C83 . C84 C85 . 118.1(10) yes
C83 . C84 H155 . 121.0 no
C85 . C84 H155 . 120.9 no
C84 . C85 C86 . 119.6(10) yes
C84 . C85 H149 . 119.4 no
C86 . C85 H149 . 121.0 no
C85 . C86 C87 . 121.0(11) yes
C85 . C86 H150 . 119.6 no
C87 . C86 H150 . 119.4 no
C86 . C87 N27 . 119.8(10) yes
C86 . C87 C88 . 121.3(11) yes
N27 . C87 C88 . 118.9(10) yes
C87 . C88 N28 . 120.2(10) yes
C87 . C88 C89 . 122.9(11) yes
N28 . C88 C89 . 116.9(10) yes
C88 . C89 C90 . 122.6(11) yes
C88 . C89 H151 . 118.8 no
C90 . C89 H151 . 118.6 no
C89 . C90 C91 . 119.0(11) yes
C89 . C90 H152 . 120.2 no
C91 . C90 H152 . 120.8 no
C90 . C91 C92 . 119.2(11) yes
C90 . C91 H153 . 119.8 no
C92 . C91 H153 . 120.9 no
C91 . C92 N28 . 121.7(11) yes
C91 . C92 H154 . 119.3 no
N28 . C92 H154 . 119.0 no
H146 5_555 C93 H147 5_555 106.7 no
H146 5_555 C93 O15 . 112.2 no
H147 5_555 C93 O15 . 112.2 no
H146 5_555 C93 H145 . 106.6 no
H147 5_555 C93 H145 . 106.6 no
O15 . C93 H145 . 112.2 no
H146 5_555 C93 H146 . 106.7 no
O15 . C93 H146 . 112.2 no
H145 . C93 H146 . 106.6 no
H147 5_555 C93 H147 . 106.7 no
O15 . C93 H147 . 112.2 no
H145 . C93 H147 . 106.6 no
H146 . C93 H147 . 106.7 no

loop_
_geom_bond_atom_site_label_1
_geom_bond_atom_site_label_2
_geom_bond_site_symmetry_2
_geom_bond_distance
_geom_bond_publ_flag
Co1 O9 . 1.886(2) yes
Co1 N17 . 1.907(2) yes
Co1 N18 . 1.935(2) yes
Co1 N19 . 1.934(3) yes
Co1 N20 . 1.940(2) yes
Co1 N21 . 1.972(2) yes
Co2 O11 . 1.869(2) yes
Co2 N22 . 1.911(2) yes
Co2 N23 . 1.938(2) yes
Co2 N24 . 1.924(3) yes
Co2 N25 . 1.928(3) yes
Co2 N26 . 1.971(3) yes
O8 N17 . 1.379(3) yes
O9 C31 . 1.315(3) yes
O10 N22 . 1.319(3) yes
O11 C58 . 1.331(3) yes
O12 H135 . 0.918 no
O12 H136 . 0.816 no
O13 H137 . 0.870 no
O13 H138 . 0.886 no
O14 H139 . 0.888 no
O14 H140 . 0.856 no
O15 C93 . 1.285(12) yes
O15 H141 . 0.965 no
O16 H142 . 0.965 no
O16 H144 . 0.990 no
N17 C30 . 1.299(4) yes
N18 C36 . 1.337(4) yes
N18 C40 . 1.374(3) yes
N19 C41 . 1.366(4) yes
N19 C45 . 1.330(4) yes
N20 C46 . 1.340(4) yes
N20 C50 . 1.366(4) yes
N21 C51 . 1.358(4) yes
N21 C55 . 1.338(4) yes
N22 C57 . 1.312(4) yes
N23 C63 . 1.336(4) yes
N23 C67 . 1.344(4) yes
N24 C68 . 1.352(4) yes
N24 C72 . 1.336(4) yes
N25 C73 . 1.349(4) yes
N25 C77 . 1.369(4) yes
N26 C78 . 1.365(5) yes
N26 C82 . 1.347(4) yes
N27 C83 . 1.335(12) yes
N27 C87 . 1.371(13) yes
N28 C88 . 1.395(14) yes
N28 C92 . 1.349(13) yes
C29 C30 . 1.449(4) yes
C29 C31 . 1.407(4) yes
C29 C35 . 1.419(4) yes
C30 H94 . 0.950 no
C31 C32 . 1.392(4) yes
C32 C33 . 1.387(4) yes
C32 H95 . 0.950 no
C33 C34 . 1.389(4) yes
C33 H96 . 0.950 no
C34 C35 . 1.389(4) yes
C34 H97 . 0.950 no
C35 H98 . 0.950 no
C36 C37 . 1.385(4) yes
C36 H99 . 0.950 no
C37 C38 . 1.391(4) yes
C37 H100 . 0.950 no
C38 C39 . 1.382(4) yes
C38 H101 . 0.950 no
C39 C40 . 1.375(4) yes
C39 H102 . 0.950 no
C40 C41 . 1.449(4) yes
C41 C42 . 1.383(4) yes
C42 C43 . 1.377(5) yes
C42 H103 . 0.950 no
C43 C44 . 1.386(5) yes
C43 H104 . 0.950 no
C44 C45 . 1.384(4) yes
C44 H105 . 0.950 no
C45 H106 . 0.950 no
C46 C47 . 1.383(4) yes
C46 H107 . 0.950 no
C47 C48 . 1.391(4) yes
C47 H108 . 0.950 no
C48 C49 . 1.371(4) yes
C48 H109 . 0.950 no
C49 C50 . 1.383(4) yes
C49 H110 . 0.950 no
C50 C51 . 1.466(4) yes
C51 C52 . 1.385(4) yes
C52 C53 . 1.352(5) yes
C52 H111 . 0.950 no
C53 C54 . 1.380(5) yes
C53 H112 . 0.950 no
C54 C55 . 1.387(4) yes
C54 H113 . 0.950 no
C55 H114 . 0.950 no
C56 C57 . 1.451(4) yes
C56 C58 . 1.408(4) yes
C56 C62 . 1.408(4) yes
C57 H115 . 0.950 no
C58 C59 . 1.409(4) yes
C59 C60 . 1.380(4) yes
C59 H116 . 0.950 no
C60 C61 . 1.387(4) yes
C60 H117 . 0.950 no
C61 C62 . 1.376(4) yes
C61 H118 . 0.950 no
C62 H119 . 0.950 no
C63 C64 . 1.401(4) yes
C63 H120 . 0.950 no
C64 C65 . 1.378(4) yes
C64 H121 . 0.950 no
C65 C66 . 1.397(5) yes
C65 H143 . 0.900 no
C66 C67 . 1.373(4) yes
C66 H122 . 0.950 no
C67 C68 . 1.455(4) yes
C68 C69 . 1.397(4) yes
C69 C70 . 1.393(5) yes
C69 H123 . 0.950 no
C70 C71 . 1.370(5) yes
C70 H124 . 0.950 no
C71 C72 . 1.391(5) yes
C71 H125 . 0.950 no
C72 H126 . 0.950 no
C73 C74 . 1.390(4) yes
C73 H127 . 0.950 no
C74 C75 . 1.383(5) yes
C74 H128 . 0.950 no
C75 C76 . 1.403(6) yes
C75 H129 . 0.950 no
C76 C77 . 1.380(5) yes
C76 H130 . 0.950 no
C77 C78 . 1.449(5) yes
C78 C79 . 1.400(5) yes
C79 C80 . 1.348(6) yes
C79 H131 . 0.950 no
C80 C81 . 1.384(7) yes
C80 H132 . 0.950 no
C81 C82 . 1.393(5) yes
C81 H133 . 0.950 no
C82 H134 . 0.950 no
C83 C84 . 1.374(14) yes
C83 H148 . 1.061 no
C84 C85 . 1.370(14) yes
C84 H155 . 1.000 no
C85 C86 . 1.352(13) yes
C85 H149 . 1.011 no
C86 C87 . 1.376(14) yes
C86 H150 . 1.028 no
C87 C88 . 1.418(15) yes
C88 C89 . 1.366(15) yes
C89 C90 . 1.379(15) yes
C89 H151 . 1.000 no
C90 C91 . 1.362(14) yes
C90 H152 . 1.000 no
C91 C92 . 1.366(14) yes
C91 H153 . 1.039 no
C92 H154 . 1.057 no
C93 H146 5_555 1.017 no
C93 H147 5_555 1.017 no
C93 H145 . 1.020 no
C93 H146 . 1.017 no
C93 H147 . 1.017 no

loop_
_geom_hbond_atom_site_label_D
_geom_hbond_atom_site_label_H
_geom_hbond_atom_site_label_A
_geom_hbond_site_symmetry_A
_geom_hbond_angle_DHA
_geom_hbond_distance_DH
_geom_hbond_distance_HA
_geom_hbond_distance_DA
_geom_hbond_publ_flag
O12 H136 O10 . 144 0.82 2.00 2.704(2) yes
O16 H144 O9 4_456 152 0.99 1.75 2.666(2) yes
